data_8102551
loop_
_publ_author_name
'Shuang Han'
'Wan-Cheng Li'
'Dao-Cheng Xia'
'Dao-Peng Xia'

_publ_section_title
;
 Crystal structure of
 bis{aqua[dipyrido[3,2-a:2',3'-c]-phenazine]-[4,4'-oxybis(benzoato)]nickel(II)}
 --- water (1:2.5), [Ni(H2O)(C18H10N4)(C14H8O5)]2 &#x00B7; 2.5H2O
;
_journal_issue 4
_journal_name_full 'Zeitschrift f\"ur Kristallographie - New Crystal Structures'
_journal_page_first 535
_journal_volume 224
_journal_year 2009
_chemical_formula_moiety '4(C32 H18 N4 Ni O6), 4(O0.50), 2(O0.50), 2(O0.25), 2(O0.25)'
_chemical_formula_sum 'C128 H90 N16 Ni4 O29'
_chemical_formula_weight 2551.00
_chemical_name_systematic
;

Poly-[Bis[aqua[Dipyrido[3,2-a:2',3'-c]phenazine]
nickel(II)-4,4'-oxybis(benzoato)]] 2.5-water solvent
;
_space_group_IT_number 14
_symmetry_cell_setting monoclinic
_symmetry_space_group_name_Hall '-P 2yn'
_symmetry_space_group_name_H-M 'P 1 21/n 1'
_atom_sites_solution_hydrogens geom
_atom_sites_solution_primary direct
_atom_sites_solution_secondary difmap
_audit_creation_method SHELXL-97
_cell_angle_alpha 90.000(5)
_cell_angle_beta 100.005(5)
_cell_angle_gamma 90.000(5)
_cell_formula_units_Z 2
_cell_length_a 14.640(5)
_cell_length_b 18.279(5)
_cell_length_c 22.974(5)
_cell_measurement_reflns_used 10771
_cell_measurement_temperature 293(2)
_cell_measurement_theta_max 67.16
_cell_measurement_theta_min 3.01
_cell_volume 6054(3)
_computing_cell_refinement CrysAlis
_computing_data_collection 'CrysAlis (Oxford Diffraction, 2006)'
_computing_data_reduction CrysAlis
_computing_structure_refinement 'SHELXL-97 (Sheldrick, 1997)'
_computing_structure_solution 'SHELXS-97 (Sheldrick, 1997)'
_diffrn_ambient_temperature 293(2)
_diffrn_detector_area_resol_mean 10.0
_diffrn_measured_fraction_theta_full 0.996
_diffrn_measured_fraction_theta_max 0.996
_diffrn_measurement_device_type 'Oxford Diffraction Gemini R Ultra'
_diffrn_measurement_method '\w scan'
_diffrn_radiation_monochromator graphite
_diffrn_radiation_source 'fine-focus sealed tube'
_diffrn_radiation_type CuK\a
_diffrn_radiation_wavelength 1.54184
_diffrn_reflns_av_R_equivalents 0.0604
_diffrn_reflns_av_sigmaI/netI 0.0378
_diffrn_reflns_limit_h_max 17
_diffrn_reflns_limit_h_min -17
_diffrn_reflns_limit_k_max 21
_diffrn_reflns_limit_k_min -21
_diffrn_reflns_limit_l_max 27
_diffrn_reflns_limit_l_min -27
_diffrn_reflns_number 56808
_diffrn_reflns_theta_full 67.16
_diffrn_reflns_theta_max 67.16
_diffrn_reflns_theta_min 4.12
_exptl_absorpt_coefficient_mu 1.394
_exptl_absorpt_correction_T_max 0.84
_exptl_absorpt_correction_T_min 0.57
_exptl_absorpt_correction_type multi-scan
_exptl_absorpt_process_details
;
CrysAlis (Oxford Diffraction, 2006)
;
_exptl_crystal_colour green
_exptl_crystal_density_diffrn 1.399
_exptl_crystal_density_method 'not measured'
_exptl_crystal_description block
_exptl_crystal_F_000 2628
_exptl_crystal_size_max 0.30
_exptl_crystal_size_mid 0.24
_exptl_crystal_size_min 0.22
_refine_diff_density_max 1.013
_refine_diff_density_min -0.450
_refine_diff_density_rms 0.090
_refine_ls_extinction_method none
_refine_ls_goodness_of_fit_ref 1.018
_refine_ls_hydrogen_treatment constr
_refine_ls_matrix_type full
_refine_ls_number_parameters 820
_refine_ls_number_reflns 10771
_refine_ls_number_restraints 12
_refine_ls_restrained_S_all 1.018
_refine_ls_R_factor_all 0.0958
_refine_ls_R_factor_gt 0.0656
_refine_ls_shift/su_max 0.001
_refine_ls_shift/su_mean 0.000
_refine_ls_structure_factor_coef Fsqd
_refine_ls_weighting_details 'calc w=1/[\s^2^(Fo^2^)+(0.1541P)^2^+0.0000P] where P=(Fo^2^+2Fc^2^)/3'
_refine_ls_weighting_scheme calc
_refine_ls_wR_factor_gt 0.1928
_refine_ls_wR_factor_ref 0.2220
_reflns_number_gt 7219
_reflns_number_total 10771
_reflns_threshold_expression >2\s(I)
_cod_data_source_file 1267-2765.cff
_cod_data_source_block I
_cod_depositor_comments
;
The following automatic conversions were performed:
'_symmetry_cell_setting' value 'Monoclinic' changed to 'monoclinic'
according to '/home/saulius/struct/CIF-dictionaries/cif_core.dic'
dictionary named 'cif_core.dic' version 2.4.1 from 2010-06-29.

Automatic conversion script
Id: cif_fix_enum 1555 2011-01-17 13:19:09Z saulius 
;
_cod_original_sg_symbol_H-M 'P 21/n'
_cod_database_code 8102551

loop_
_symmetry_equiv_pos_as_xyz
'x, y, z'
'-x+1/2, y+1/2, -z+1/2'
'-x, -y, -z'
'x-1/2, -y-1/2, z-1/2'

loop_
_atom_site_label
_atom_site_type_symbol
_atom_site_fract_x
_atom_site_fract_y
_atom_site_fract_z
_atom_site_U_iso_or_equiv
_atom_site_adp_type
_atom_site_occupancy
_atom_site_symmetry_multiplicity
_atom_site_calc_flag
_atom_site_refinement_flags
_atom_site_disorder_assembly
_atom_site_disorder_group
C1 C 0.5125(3) 0.1706(2) 0.69460(16) 0.0479(8) Uani 1 1 d . . .
H1 H 0.5373 0.1969 0.7283 0.057 Uiso 1 1 calc R . .
C2 C 0.5191(3) 0.0950(2) 0.69625(17) 0.0546(9) Uani 1 1 d . . .
H2 H 0.5471 0.0714 0.7306 0.066 Uiso 1 1 calc R . .
C3 C 0.4838(3) 0.0550(2) 0.64667(18) 0.0524(9) Uani 1 1 d . . .
H3 H 0.4886 0.0042 0.6468 0.063 Uiso 1 1 calc R . .
C4 C 0.4405(2) 0.0921(2) 0.59608(15) 0.0434(8) Uani 1 1 d . . .
C5 C 0.4363(2) 0.16795(19) 0.59847(15) 0.0401(7) Uani 1 1 d . . .
C6 C 0.3915(2) 0.2097(2) 0.54715(16) 0.0464(8) Uani 1 1 d . . .
C7 C 0.3485(4) 0.3233(3) 0.5094(2) 0.0755(14) Uani 1 1 d . . .
H7 H 0.3485 0.3740 0.5134 0.091 Uiso 1 1 calc R . .
C8 C 0.3017(4) 0.2918(4) 0.4571(3) 0.0931(18) Uani 1 1 d . . .
H8 H 0.2701 0.3212 0.4273 0.112 Uiso 1 1 calc R . .
C9 C 0.3025(4) 0.2185(4) 0.4502(2) 0.0796(15) Uani 1 1 d . . .
H9 H 0.2718 0.1973 0.4155 0.096 Uiso 1 1 calc R . .
C10 C 0.3499(3) 0.1745(3) 0.49573(17) 0.0561(10) Uani 1 1 d . . .
C11 C 0.3546(3) 0.0955(3) 0.49235(16) 0.0557(10) Uani 1 1 d . . .
C12 C 0.4007(2) 0.0543(2) 0.54159(16) 0.0483(9) Uani 1 1 d . . .
C13 C 0.3710(3) -0.0516(3) 0.4892(2) 0.0674(13) Uani 1 1 d . . .
C14 C 0.3787(4) -0.1283(3) 0.4848(3) 0.0864(18) Uani 1 1 d . . .
H14 H 0.4112 -0.1553 0.5159 0.104 Uiso 1 1 calc R . .
C15 C 0.3371(5) -0.1623(4) 0.4335(4) 0.108(3) Uani 1 1 d . . .
H15 H 0.3408 -0.2129 0.4303 0.129 Uiso 1 1 calc R . .
C16 C 0.2892(5) -0.1214(6) 0.3862(4) 0.125(3) Uani 1 1 d . . .
H16 H 0.2615 -0.1456 0.3521 0.151 Uiso 1 1 calc R . .
C17 C 0.2824(4) -0.0493(5) 0.3889(3) 0.106(2) Uani 1 1 d . . .
H17 H 0.2505 -0.0238 0.3566 0.128 Uiso 1 1 calc R . .
C18 C 0.3232(3) -0.0105(4) 0.4404(2) 0.0794(16) Uani 1 1 d . . .
C19 C 0.6314(3) 0.33172(19) 0.67584(19) 0.0486(9) Uani 1 1 d . . .
C20 C 0.7298(2) 0.34110(19) 0.70466(18) 0.0459(8) Uani 1 1 d . . .
C21 C 0.7508(3) 0.3570(2) 0.76471(18) 0.0513(9) Uani 1 1 d . . .
H21 H 0.7033 0.3597 0.7867 0.062 Uiso 1 1 calc R . .
C22 C 0.8409(3) 0.3688(2) 0.79195(18) 0.0541(9) Uani 1 1 d . . .
H22 H 0.8544 0.3792 0.8322 0.065 Uiso 1 1 calc R . .
C23 C 0.9117(3) 0.3650(2) 0.75877(18) 0.0531(9) Uani 1 1 d . . .
C24 C 0.8926(3) 0.3492(2) 0.69881(18) 0.0546(9) Uani 1 1 d . . .
H24 H 0.9403 0.3467 0.6769 0.066 Uiso 1 1 calc R . .
C25 C 0.8010(3) 0.3371(2) 0.67183(18) 0.0504(9) Uani 1 1 d . . .
H25 H 0.7874 0.3263 0.6317 0.061 Uiso 1 1 calc R . .
C26 C 1.0727(3) 0.3793(3) 0.75855(18) 0.0559(10) Uani 1 1 d . . .
C27 C 1.0966(3) 0.4440(3) 0.7355(2) 0.0663(12) Uani 1 1 d . . .
H27 H 1.0622 0.4861 0.7390 0.080 Uiso 1 1 calc R . .
C28 C 1.1715(3) 0.4467(2) 0.7072(2) 0.0583(10) Uani 1 1 d . . .
H28 H 1.1872 0.4905 0.6908 0.070 Uiso 1 1 calc R . .
C29 C 1.2243(2) 0.38445(19) 0.70281(15) 0.0422(8) Uani 1 1 d . . .
C30 C 1.1993(3) 0.3196(2) 0.72657(18) 0.0487(8) Uani 1 1 d . . .
H30 H 1.2339 0.2775 0.7235 0.058 Uiso 1 1 calc R . .
C31 C 1.1236(3) 0.3165(2) 0.7547(2) 0.0570(10) Uani 1 1 d . . .
H31 H 1.1071 0.2728 0.7709 0.068 Uiso 1 1 calc R . .
C32 C 1.3047(2) 0.38789(19) 0.67074(17) 0.0453(8) Uani 1 1 d . . .
C33 C 0.6458(2) 0.0956(2) 0.84192(17) 0.0458(8) Uani 1 1 d . . .
C34 C 0.7295(2) 0.09691(18) 0.81259(15) 0.0412(7) Uani 1 1 d . . .
C35 C 0.7741(3) 0.0324(2) 0.8035(2) 0.0602(11) Uani 1 1 d . . .
H35 H 0.7518 -0.0116 0.8156 0.072 Uiso 1 1 calc R . .
C36 C 0.8517(3) 0.0322(2) 0.7764(2) 0.0604(10) Uani 1 1 d . . .
H36 H 0.8821 -0.0114 0.7713 0.072 Uiso 1 1 calc R . .
C37 C 0.8826(2) 0.0964(2) 0.75759(17) 0.0501(9) Uani 1 1 d . . .
C38 C 0.8394(3) 0.1612(2) 0.7652(2) 0.0596(10) Uani 1 1 d . . .
H38 H 0.8613 0.2047 0.7518 0.072 Uiso 1 1 calc R . .
C39 C 0.7623(3) 0.1616(2) 0.79320(18) 0.0509(9) Uani 1 1 d . . .
H39 H 0.7330 0.2055 0.7988 0.061 Uiso 1 1 calc R . .
C40 C 1.0438(3) 0.1101(2) 0.75550(18) 0.0496(9) Uani 1 1 d . . .
C41 C 1.0648(3) 0.1253(2) 0.81492(18) 0.0537(9) Uani 1 1 d . . .
H41 H 1.0185 0.1256 0.8380 0.064 Uiso 1 1 calc R . .
C42 C 1.1558(3) 0.1403(2) 0.83994(18) 0.0521(9) Uani 1 1 d . . .
H42 H 1.1706 0.1505 0.8801 0.063 Uiso 1 1 calc R . .
C43 C 1.2254(2) 0.14016(19) 0.80585(17) 0.0454(8) Uani 1 1 d . . .
C44 C 1.3234(2) 0.15587(19) 0.83338(17) 0.0457(8) Uani 1 1 d . . .
C45 C 1.2028(3) 0.1239(2) 0.74624(18) 0.0498(9) Uani 1 1 d . . .
H45 H 1.2492 0.1224 0.7233 0.060 Uiso 1 1 calc R . .
C46 C 1.1125(3) 0.1099(2) 0.72046(18) 0.0521(9) Uani 1 1 d . . .
H46 H 1.0974 0.1004 0.6802 0.063 Uiso 1 1 calc R . .
C47 C 0.4643(2) 0.3188(2) 0.81247(16) 0.0450(8) Uani 1 1 d . . .
H47 H 0.4360 0.2925 0.7796 0.054 Uiso 1 1 calc R . .
C48 C 0.4743(3) 0.3940(2) 0.80694(17) 0.0511(9) Uani 1 1 d . . .
H48 H 0.4538 0.4171 0.7710 0.061 Uiso 1 1 calc R . .
C49 C 0.5147(3) 0.4333(2) 0.85487(18) 0.0517(9) Uani 1 1 d . . .
H49 H 0.5220 0.4836 0.8521 0.062 Uiso 1 1 calc R . .
C50 C 0.5451(2) 0.3967(2) 0.90861(15) 0.0443(8) Uani 1 1 d . . .
C51 C 0.5337(2) 0.3218(2) 0.91024(15) 0.0411(7) Uani 1 1 d . . .
C52 C 0.5644(2) 0.2805(2) 0.96428(16) 0.0483(9) Uani 1 1 d . . .
C53 C 0.5774(4) 0.1678(3) 1.0095(2) 0.0738(13) Uani 1 1 d . . .
H53 H 0.5670 0.1176 1.0077 0.089 Uiso 1 1 calc R . .
C54 C 0.6210(5) 0.1984(4) 1.0622(2) 0.0947(18) Uani 1 1 d . . .
H54 H 0.6391 0.1689 1.0952 0.114 Uiso 1 1 calc R . .
C55 C 0.6371(4) 0.2715(4) 1.0657(2) 0.0828(15) Uani 1 1 d . . .
H55 H 0.6673 0.2924 1.1007 0.099 Uiso 1 1 calc R . .
C56 C 0.6075(3) 0.3154(3) 1.01560(17) 0.0572(10) Uani 1 1 d . . .
C57 C 0.6201(3) 0.3941(3) 1.01553(17) 0.0586(11) Uani 1 1 d . . .
C58 C 0.5880(3) 0.4349(2) 0.96298(18) 0.0522(9) Uani 1 1 d . . .
C59 C 0.6368(3) 0.5412(3) 1.0114(2) 0.0682(13) Uani 1 1 d . . .
C60 C 0.6711(3) 0.4988(3) 1.0630(2) 0.0739(15) Uani 1 1 d . . .
C61 C 0.7150(4) 0.5381(4) 1.1144(3) 0.097(2) Uani 1 1 d . . .
H61 H 0.7385 0.5131 1.1489 0.116 Uiso 1 1 calc R . .
C62 C 0.6445(3) 0.6178(3) 1.0110(3) 0.0842(17) Uani 1 1 d . . .
H62 H 0.6213 0.6448 0.9773 0.101 Uiso 1 1 calc R . .
C63 C 0.6883(4) 0.6523(4) 1.0627(4) 0.099(2) Uani 1 1 d . . .
H63 H 0.6948 0.7029 1.0636 0.119 Uiso 1 1 calc R . .
C64 C 0.7221(4) 0.6117(5) 1.1123(4) 0.110(3) Uani 1 1 d . . .
H64 H 0.7511 0.6361 1.1460 0.132 Uiso 1 1 calc R . .
O1 O 0.56878(19) 0.33830(16) 0.70669(14) 0.0598(7) Uani 1 1 d . . .
O2 O 0.61050(19) 0.31774(15) 0.62126(13) 0.0556(7) Uani 1 1 d . . .
O1W O 0.4655(3) 0.42757(19) 0.6072(2) 0.1053(15) Uani 1 1 d . . .
O3 O 1.3156(3) 0.44527(19) 0.6441(2) 0.0992(14) Uani 1 1 d . . .
O2W O 0.4849(2) 0.06579(16) 0.91161(16) 0.0695(8) Uani 1 1 d . . .
O4 O 1.35462(18) 0.33288(14) 0.67233(12) 0.0514(6) Uani 1 1 d . . .
O3W O 0.3308(3) -0.0022(3) 0.9363(2) 0.1112(15) Uani 1 1 d . . .
O5 O 0.9990(2) 0.3771(2) 0.78969(13) 0.0709(9) Uani 1 1 d . . .
O4W O 0.7456(6) -0.0106(5) 0.9589(3) 0.105(3) Uani 0.50 1 d P . .
O6 O 0.60398(17) 0.15455(14) 0.84614(12) 0.0497(6) Uani 1 1 d . . .
O5W O 1.2892(9) 0.1630(6) 0.9986(4) 0.126(4) Uani 0.50 1 d P . .
O7 O 0.6207(3) 0.03464(17) 0.8583(2) 0.0963(14) Uani 1 1 d . . .
O6W O 0.5576(10) 0.5345(8) 0.5605(7) 0.082(4) Uani 0.25 1 d PU . .
O8 O 0.95592(18) 0.09507(18) 0.72586(13) 0.0622(8) Uani 1 1 d . . .
O7W O 1.0903(13) 0.1495(10) 0.9955(8) 0.104(5) Uani 0.25 1 d PU . .
O9 O 1.34250(18) 0.17655(15) 0.88705(12) 0.0535(6) Uani 1 1 d . . .
O10 O 1.38700(17) 0.14833(15) 0.80363(12) 0.0536(6) Uani 1 1 d . . .
Ni1 Ni 0.48550(4) 0.17143(3) 0.87964(3) 0.0456(2) Uani 1 1 d . . .
Ni2 Ni 0.46744(4) 0.31942(3) 0.63325(3) 0.0498(2) Uani 1 1 d . . .
N1 N 0.47243(19) 0.20696(17) 0.64721(13) 0.0418(6) Uani 1 1 d . . .
N2 N 0.3930(2) 0.28313(19) 0.55361(15) 0.0550(8) Uani 1 1 d . . .
N3 N 0.3157(3) 0.0627(3) 0.44227(16) 0.0715(11) Uani 1 1 d . . .
N4 N 0.4095(2) -0.0177(2) 0.53973(16) 0.0581(9) Uani 1 1 d . . .
N5 N 0.49333(18) 0.28293(16) 0.86259(12) 0.0408(6) Uani 1 1 d . . .
N6 N 0.5499(2) 0.20786(19) 0.96135(15) 0.0546(8) Uani 1 1 d . . .
N7 N 0.6620(3) 0.4265(3) 1.06477(17) 0.0708(11) Uani 1 1 d . . .
N8 N 0.5944(2) 0.5072(2) 0.96075(17) 0.0610(9) Uani 1 1 d . . .

loop_
_atom_site_aniso_label
_atom_site_aniso_U_11
_atom_site_aniso_U_22
_atom_site_aniso_U_33
_atom_site_aniso_U_23
_atom_site_aniso_U_13
_atom_site_aniso_U_12
C1 0.047(2) 0.055(2) 0.0386(18) -0.0025(16) -0.0008(15) -0.0015(16)
C2 0.061(2) 0.053(2) 0.044(2) 0.0047(17) -0.0053(17) -0.0053(18)
C3 0.056(2) 0.048(2) 0.052(2) 0.0059(17) 0.0038(17) -0.0020(17)
C4 0.0355(17) 0.051(2) 0.0426(19) -0.0025(15) 0.0042(14) -0.0048(15)
C5 0.0306(16) 0.055(2) 0.0359(17) -0.0002(14) 0.0077(13) 0.0009(14)
C6 0.0372(17) 0.063(2) 0.0405(19) 0.0071(16) 0.0093(14) 0.0048(16)
C7 0.074(3) 0.083(3) 0.069(3) 0.034(3) 0.012(2) 0.024(2)
C8 0.090(4) 0.114(5) 0.071(3) 0.040(3) 0.002(3) 0.031(3)
C9 0.069(3) 0.122(5) 0.045(2) 0.014(3) -0.001(2) 0.014(3)
C10 0.043(2) 0.085(3) 0.040(2) 0.0036(19) 0.0054(15) 0.0060(19)
C11 0.0393(19) 0.090(3) 0.0378(19) -0.0108(19) 0.0075(15) -0.0026(19)
C12 0.0387(18) 0.065(2) 0.0428(19) -0.0122(17) 0.0113(15) -0.0063(16)
C13 0.045(2) 0.088(3) 0.074(3) -0.040(3) 0.025(2) -0.017(2)
C14 0.068(3) 0.087(4) 0.113(4) -0.049(3) 0.040(3) -0.020(3)
C15 0.091(4) 0.108(5) 0.136(6) -0.077(5) 0.053(4) -0.033(4)
C16 0.100(5) 0.178(9) 0.106(6) -0.094(6) 0.042(4) -0.052(5)
C17 0.084(4) 0.161(7) 0.075(4) -0.061(4) 0.017(3) -0.034(4)
C18 0.053(3) 0.130(5) 0.058(3) -0.043(3) 0.019(2) -0.023(3)
C19 0.045(2) 0.0396(18) 0.066(3) -0.0063(16) 0.0230(18) -0.0015(14)
C20 0.0423(19) 0.0384(17) 0.061(2) 0.0015(16) 0.0201(16) 0.0003(14)
C21 0.048(2) 0.053(2) 0.059(2) -0.0016(18) 0.0259(18) 0.0030(17)
C22 0.054(2) 0.061(2) 0.051(2) -0.0003(18) 0.0210(18) -0.0002(18)
C23 0.045(2) 0.058(2) 0.057(2) -0.0030(18) 0.0136(17) 0.0009(17)
C24 0.045(2) 0.066(2) 0.057(2) -0.0016(19) 0.0212(17) 0.0018(18)
C25 0.048(2) 0.054(2) 0.052(2) -0.0048(17) 0.0160(17) 0.0001(16)
C26 0.0407(19) 0.080(3) 0.048(2) -0.0095(19) 0.0095(16) 0.0013(18)
C27 0.065(3) 0.063(3) 0.077(3) -0.001(2) 0.028(2) 0.020(2)
C28 0.061(2) 0.049(2) 0.068(3) -0.0006(19) 0.020(2) 0.0091(18)
C29 0.0388(17) 0.0448(18) 0.0421(18) -0.0070(15) 0.0047(14) -0.0003(14)
C30 0.0433(19) 0.046(2) 0.057(2) 0.0011(16) 0.0098(16) 0.0032(15)
C31 0.048(2) 0.060(2) 0.065(3) -0.0005(19) 0.0171(19) -0.0055(18)
C32 0.0368(17) 0.0450(19) 0.054(2) 0.0003(16) 0.0070(15) 0.0003(15)
C33 0.0439(19) 0.0430(19) 0.051(2) 0.0006(16) 0.0091(15) -0.0001(15)
C34 0.0388(17) 0.0395(17) 0.0444(18) -0.0052(14) 0.0050(14) -0.0003(14)
C35 0.059(2) 0.044(2) 0.084(3) 0.003(2) 0.029(2) 0.0013(17)
C36 0.057(2) 0.051(2) 0.078(3) -0.003(2) 0.028(2) 0.0110(18)
C37 0.0371(18) 0.063(2) 0.050(2) -0.0108(18) 0.0087(15) -0.0068(16)
C38 0.053(2) 0.052(2) 0.079(3) -0.001(2) 0.024(2) -0.0121(18)
C39 0.046(2) 0.0437(19) 0.063(2) -0.0018(17) 0.0107(17) 0.0011(15)
C40 0.0415(19) 0.052(2) 0.056(2) -0.0049(17) 0.0104(16) -0.0055(15)
C41 0.0401(19) 0.070(2) 0.054(2) -0.0052(19) 0.0163(17) -0.0023(17)
C42 0.043(2) 0.065(2) 0.049(2) -0.0034(18) 0.0108(16) -0.0003(17)
C43 0.0377(18) 0.0426(18) 0.057(2) 0.0021(16) 0.0128(16) 0.0009(14)
C44 0.0384(18) 0.0422(18) 0.057(2) -0.0045(16) 0.0106(16) -0.0013(14)
C45 0.0425(19) 0.053(2) 0.056(2) -0.0078(17) 0.0156(17) -0.0026(15)
C46 0.046(2) 0.060(2) 0.052(2) -0.0101(17) 0.0145(17) -0.0082(17)
C47 0.0409(18) 0.055(2) 0.0379(18) -0.0065(16) 0.0042(14) 0.0002(15)
C48 0.054(2) 0.055(2) 0.044(2) 0.0000(17) 0.0059(16) 0.0018(17)
C49 0.054(2) 0.047(2) 0.057(2) -0.0069(17) 0.0144(18) -0.0026(16)
C50 0.0362(17) 0.058(2) 0.0396(18) -0.0089(16) 0.0091(14) -0.0015(15)
C51 0.0320(16) 0.054(2) 0.0369(17) -0.0073(15) 0.0054(13) 0.0000(14)
C52 0.0355(17) 0.068(2) 0.0409(19) 0.0002(17) 0.0052(14) 0.0025(16)
C53 0.085(3) 0.074(3) 0.056(3) 0.014(2) -0.007(2) 0.007(2)
C54 0.114(5) 0.099(4) 0.060(3) 0.021(3) -0.015(3) 0.011(4)
C55 0.082(3) 0.113(5) 0.046(3) 0.000(3) -0.011(2) 0.003(3)
C56 0.048(2) 0.080(3) 0.040(2) -0.0087(19) -0.0005(16) 0.0007(19)
C57 0.043(2) 0.091(3) 0.041(2) -0.018(2) 0.0034(16) -0.005(2)
C58 0.0407(19) 0.062(2) 0.056(2) -0.0216(18) 0.0129(17) -0.0066(17)
C59 0.044(2) 0.085(3) 0.081(3) -0.043(3) 0.028(2) -0.020(2)
C60 0.045(2) 0.113(4) 0.065(3) -0.042(3) 0.013(2) -0.015(2)
C61 0.068(3) 0.139(6) 0.083(4) -0.064(4) 0.014(3) -0.026(3)
C62 0.063(3) 0.080(3) 0.117(4) -0.049(3) 0.038(3) -0.020(2)
C63 0.070(3) 0.101(4) 0.135(6) -0.069(4) 0.044(4) -0.032(3)
C64 0.077(4) 0.147(7) 0.110(5) -0.083(5) 0.027(4) -0.039(4)
O1 0.0454(15) 0.0666(17) 0.0736(19) -0.0200(14) 0.0275(13) -0.0109(12)
O2 0.0471(15) 0.0605(16) 0.0629(18) -0.0041(13) 0.0193(13) -0.0018(12)
O1W 0.094(3) 0.0596(19) 0.182(4) 0.033(2) 0.079(3) 0.0116(18)
O3 0.088(3) 0.065(2) 0.164(4) 0.046(2) 0.078(3) 0.0264(18)
O2W 0.0593(17) 0.0589(17) 0.095(2) 0.0127(16) 0.0255(16) -0.0019(14)
O4 0.0451(14) 0.0499(14) 0.0619(16) 0.0041(12) 0.0164(12) 0.0064(11)
O3W 0.102(3) 0.140(4) 0.098(3) -0.009(3) 0.035(2) -0.049(3)
O5 0.0456(16) 0.115(3) 0.0551(17) -0.0111(16) 0.0161(13) 0.0013(15)
O4W 0.123(7) 0.145(7) 0.056(4) 0.034(4) 0.039(4) 0.071(6)
O6 0.0392(13) 0.0469(14) 0.0645(16) 0.0001(12) 0.0130(11) 0.0027(11)
O5W 0.199(11) 0.117(7) 0.076(6) 0.019(5) 0.066(7) 0.028(7)
O7 0.098(3) 0.0508(17) 0.162(4) 0.018(2) 0.082(3) 0.0091(17)
O6W 0.082(4) 0.082(4) 0.082(4) 0.0022(10) 0.0149(12) -0.0016(10)
O8 0.0365(13) 0.093(2) 0.0594(17) -0.0192(15) 0.0136(12) -0.0130(13)
O7W 0.104(5) 0.105(5) 0.103(5) -0.0008(10) 0.0190(13) -0.0001(10)
O9 0.0392(13) 0.0650(16) 0.0563(16) -0.0062(13) 0.0081(11) -0.0015(11)
O10 0.0369(13) 0.0628(16) 0.0633(17) -0.0127(13) 0.0147(12) -0.0070(11)
Ni1 0.0364(3) 0.0492(4) 0.0514(4) -0.0011(3) 0.0086(3) 0.0004(2)
Ni2 0.0435(4) 0.0483(4) 0.0613(4) 0.0021(3) 0.0193(3) 0.0019(3)
N1 0.0341(14) 0.0510(16) 0.0407(15) -0.0030(13) 0.0076(11) 0.0001(12)
N2 0.0520(18) 0.060(2) 0.0551(19) 0.0146(15) 0.0143(15) 0.0106(15)
N3 0.058(2) 0.112(3) 0.0438(19) -0.021(2) 0.0069(16) -0.013(2)
N4 0.0466(18) 0.066(2) 0.064(2) -0.0202(17) 0.0154(16) -0.0085(15)
N5 0.0330(14) 0.0484(16) 0.0405(15) -0.0043(12) 0.0050(11) -0.0014(12)
N6 0.0498(18) 0.061(2) 0.0503(18) 0.0047(15) 0.0019(14) 0.0051(15)
N7 0.051(2) 0.104(3) 0.056(2) -0.031(2) 0.0047(16) -0.013(2)
N8 0.0514(19) 0.067(2) 0.068(2) -0.0272(18) 0.0188(16) -0.0110(16)

loop_
_atom_type_symbol
_atom_type_description
_atom_type_scat_dispersion_real
_atom_type_scat_dispersion_imag
_atom_type_scat_source
C C 0.0181 0.0091 'International Tables Vol C Tables 4.2.6.8 and 6.1.1.4'
H H 0.0000 0.0000 'International Tables Vol C Tables 4.2.6.8 and 6.1.1.4'
O O 0.0492 0.0322 'International Tables Vol C Tables 4.2.6.8 and 6.1.1.4'
Ni Ni -3.0029 0.5091 'International Tables Vol C Tables 4.2.6.8 and 6.1.1.4'
N N 0.0311 0.0180 'International Tables Vol C Tables 4.2.6.8 and 6.1.1.4'

loop_
_geom_angle_atom_site_label_1
_geom_angle_atom_site_label_2
_geom_angle_atom_site_label_3
_geom_angle
_geom_angle_site_symmetry_1
_geom_angle_site_symmetry_3
_geom_angle_publ_flag
N1 C1 C2 122.9(3) . . ?
N1 C1 H1 118.6 . . ?
C2 C1 H1 118.6 . . ?
C3 C2 C1 119.6(4) . . ?
C3 C2 H2 120.2 . . ?
C1 C2 H2 120.2 . . ?
C2 C3 C4 118.7(4) . . ?
C2 C3 H3 120.7 . . ?
C4 C3 H3 120.7 . . ?
C5 C4 C3 117.9(3) . . ?
C5 C4 C12 119.5(3) . . ?
C3 C4 C12 122.5(3) . . ?
N1 C5 C4 123.0(3) . . ?
N1 C5 C6 116.6(3) . . ?
C4 C5 C6 120.4(3) . . ?
N2 C6 C10 123.3(4) . . ?
N2 C6 C5 115.7(3) . . ?
C10 C6 C5 120.9(4) . . ?
N2 C7 C8 122.0(5) . . ?
N2 C7 H7 119.0 . . ?
C8 C7 H7 119.0 . . ?
C9 C8 C7 119.8(5) . . ?
C9 C8 H8 120.1 . . ?
C7 C8 H8 120.1 . . ?
C8 C9 C10 119.7(5) . . ?
C8 C9 H9 120.2 . . ?
C10 C9 H9 120.2 . . ?
C6 C10 C9 117.1(5) . . ?
C6 C10 C11 119.3(4) . . ?
C9 C10 C11 123.6(4) . . ?
N3 C11 C12 121.3(4) . . ?
N3 C11 C10 118.5(4) . . ?
C12 C11 C10 120.2(3) . . ?
N4 C12 C11 122.2(4) . . ?
N4 C12 C4 118.2(4) . . ?
C11 C12 C4 119.6(4) . . ?
N4 C13 C14 119.5(5) . . ?
N4 C13 C18 120.5(5) . . ?
C14 C13 C18 120.0(5) . . ?
C15 C14 C13 118.8(7) . . ?
C15 C14 H14 120.6 . . ?
C13 C14 H14 120.6 . . ?
C14 C15 C16 120.6(7) . . ?
C14 C15 H15 119.7 . . ?
C16 C15 H15 119.7 . . ?
C17 C16 C15 121.8(6) . . ?
C17 C16 H16 119.1 . . ?
C15 C16 H16 119.1 . . ?
C16 C17 C18 120.8(8) . . ?
C16 C17 H17 119.6 . . ?
C18 C17 H17 119.6 . . ?
N3 C18 C17 120.0(6) . . ?
N3 C18 C13 122.0(4) . . ?
C17 C18 C13 118.0(6) . . ?
O1 C19 O2 120.2(4) . . ?
O1 C19 C20 118.8(4) . . ?
O2 C19 C20 120.9(3) . . ?
O1 C19 Ni2 58.2(2) . . ?
O2 C19 Ni2 62.1(2) . . ?
C20 C19 Ni2 176.9(3) . . ?
C25 C20 C21 119.4(4) . . ?
C25 C20 C19 120.8(4) . . ?
C21 C20 C19 119.7(3) . . ?
C22 C21 C20 120.9(3) . . ?
C22 C21 H21 119.6 . . ?
C20 C21 H21 119.6 . . ?
C21 C22 C23 119.4(4) . . ?
C21 C22 H22 120.3 . . ?
C23 C22 H22 120.3 . . ?
O5 C23 C24 124.0(3) . . ?
O5 C23 C22 115.1(4) . . ?
C24 C23 C22 120.9(4) . . ?
C23 C24 C25 119.1(3) . . ?
C23 C24 H24 120.4 . . ?
C25 C24 H24 120.4 . . ?
C20 C25 C24 120.3(4) . . ?
C20 C25 H25 119.9 . . ?
C24 C25 H25 119.9 . . ?
C27 C26 C31 121.2(4) . . ?
C27 C26 O5 119.8(4) . . ?
C31 C26 O5 118.9(4) . . ?
C26 C27 C28 119.7(4) . . ?
C26 C27 H27 120.2 . . ?
C28 C27 H27 120.2 . . ?
C27 C28 C29 120.4(4) . . ?
C27 C28 H28 119.8 . . ?
C29 C28 H28 119.8 . . ?
C30 C29 C28 119.1(3) . . ?
C30 C29 C32 121.1(3) . . ?
C28 C29 C32 119.8(3) . . ?
C31 C30 C29 120.8(4) . . ?
C31 C30 H30 119.6 . . ?
C29 C30 H30 119.6 . . ?
C30 C31 C26 118.8(4) . . ?
C30 C31 H31 120.6 . . ?
C26 C31 H31 120.6 . . ?
O3 C32 O4 125.1(3) . . ?
O3 C32 C29 117.3(3) . . ?
O4 C32 C29 117.5(3) . . ?
O6 C33 O7 124.7(3) . . ?
O6 C33 C34 118.1(3) . . ?
O7 C33 C34 117.1(3) . . ?
C39 C34 C35 118.8(3) . . ?
C39 C34 C33 121.1(3) . . ?
C35 C34 C33 120.0(3) . . ?
C34 C35 C36 121.1(4) . . ?
C34 C35 H35 119.5 . . ?
C36 C35 H35 119.5 . . ?
C37 C36 C35 119.1(4) . . ?
C37 C36 H36 120.4 . . ?
C35 C36 H36 120.4 . . ?
C36 C37 C38 121.4(3) . . ?
C36 C37 O8 118.8(4) . . ?
C38 C37 O8 119.7(4) . . ?
C37 C38 C39 119.5(4) . . ?
C37 C38 H38 120.2 . . ?
C39 C38 H38 120.2 . . ?
C34 C39 C38 120.0(3) . . ?
C34 C39 H39 120.0 . . ?
C38 C39 H39 120.0 . . ?
O8 C40 C41 124.1(3) . . ?
O8 C40 C46 114.9(3) . . ?
C41 C40 C46 121.0(4) . . ?
C40 C41 C42 119.1(3) . . ?
C40 C41 H41 120.5 . . ?
C42 C41 H41 120.5 . . ?
C41 C42 C43 120.9(4) . . ?
C41 C42 H42 119.6 . . ?
C43 C42 H42 119.6 . . ?
C45 C43 C42 119.0(3) . . ?
C45 C43 C44 120.6(3) . . ?
C42 C43 C44 120.4(4) . . ?
O10 C44 O9 120.0(3) . . ?
O10 C44 C43 119.9(3) . . ?
O9 C44 C43 120.1(3) . . ?
O10 C44 Ni1 59.51(19) . 1_655 ?
O9 C44 Ni1 60.70(18) . 1_655 ?
C43 C44 Ni1 175.6(3) . 1_655 ?
C46 C45 C43 120.9(3) . . ?
C46 C45 H45 119.6 . . ?
C43 C45 H45 119.6 . . ?
C45 C46 C40 119.2(4) . . ?
C45 C46 H46 120.4 . . ?
C40 C46 H46 120.4 . . ?
N5 C47 C48 123.0(3) . . ?
N5 C47 H47 118.5 . . ?
C48 C47 H47 118.5 . . ?
C49 C48 C47 119.1(4) . . ?
C49 C48 H48 120.5 . . ?
C47 C48 H48 120.5 . . ?
C48 C49 C50 119.1(4) . . ?
C48 C49 H49 120.4 . . ?
C50 C49 H49 120.4 . . ?
C51 C50 C49 118.3(3) . . ?
C51 C50 C58 118.9(3) . . ?
C49 C50 C58 122.9(4) . . ?
N5 C51 C50 122.5(3) . . ?
N5 C51 C52 116.4(3) . . ?
C50 C51 C52 121.1(3) . . ?
N6 C52 C56 122.6(4) . . ?
N6 C52 C51 116.5(3) . . ?
C56 C52 C51 120.9(4) . . ?
N6 C53 C54 122.1(5) . . ?
N6 C53 H53 118.9 . . ?
C54 C53 H53 118.9 . . ?
C55 C54 C53 119.9(5) . . ?
C55 C54 H54 120.1 . . ?
C53 C54 H54 120.1 . . ?
C54 C55 C56 119.2(5) . . ?
C54 C55 H55 120.4 . . ?
C56 C55 H55 120.4 . . ?
C52 C56 C55 117.5(5) . . ?
C52 C56 C57 119.5(4) . . ?
C55 C56 C57 123.0(4) . . ?
N7 C57 C58 121.5(5) . . ?
N7 C57 C56 118.8(4) . . ?
C58 C57 C56 119.7(3) . . ?
N8 C58 C57 122.6(4) . . ?
N8 C58 C50 117.5(4) . . ?
C57 C58 C50 119.9(4) . . ?
N8 C59 C62 118.1(5) . . ?
N8 C59 C60 120.0(4) . . ?
C62 C59 C60 121.9(5) . . ?
N7 C60 C59 122.7(4) . . ?
N7 C60 C61 120.4(6) . . ?
C59 C60 C61 116.8(6) . . ?
C64 C61 C60 119.8(7) . . ?
C64 C61 H61 120.1 . . ?
C60 C61 H61 120.1 . . ?
C63 C62 C59 117.9(7) . . ?
C63 C62 H62 121.0 . . ?
C59 C62 H62 121.0 . . ?
C64 C63 C62 120.4(6) . . ?
C64 C63 H63 119.8 . . ?
C62 C63 H63 119.8 . . ?
C61 C64 C63 123.1(6) . . ?
C61 C64 H64 118.4 . . ?
C63 C64 H64 118.4 . . ?
C19 O1 Ni2 90.8(3) . . ?
C19 O2 Ni2 86.8(2) . . ?
C32 O4 Ni2 127.4(2) . 1_655 ?
C23 O5 C26 118.3(3) . . ?
C33 O6 Ni1 128.3(2) . . ?
C40 O8 C37 118.4(3) . . ?
C44 O9 Ni1 87.9(2) . 1_655 ?
C44 O10 Ni1 89.6(2) . 1_655 ?
O6 Ni1 N6 96.21(13) . . ?
O6 Ni1 O2W 92.83(11) . . ?
N6 Ni1 O2W 90.44(14) . . ?
O6 Ni1 N5 89.93(11) . . ?
N6 Ni1 N5 79.84(12) . . ?
O2W Ni1 N5 170.13(13) . . ?
O6 Ni1 O10 99.30(11) . 1_455 ?
N6 Ni1 O10 163.75(12) . 1_455 ?
O2W Ni1 O10 93.60(13) . 1_455 ?
N5 Ni1 O10 95.30(11) . 1_455 ?
O6 Ni1 O9 161.47(11) . 1_455 ?
N6 Ni1 O9 102.32(12) . 1_455 ?
O2W Ni1 O9 87.00(11) . 1_455 ?
N5 Ni1 O9 93.38(11) . 1_455 ?
O10 Ni1 O9 62.25(10) 1_455 1_455 ?
O6 Ni1 C44 130.09(12) . 1_455 ?
N6 Ni1 C44 133.67(13) . 1_455 ?
O2W Ni1 C44 88.96(13) . 1_455 ?
N5 Ni1 C44 96.50(11) . 1_455 ?
O10 Ni1 C44 30.91(11) 1_455 1_455 ?
O9 Ni1 C44 31.40(12) 1_455 1_455 ?
O4 Ni2 O1W 92.33(12) 1_455 . ?
O4 Ni2 N2 94.94(13) 1_455 . ?
O1W Ni2 N2 94.14(19) . . ?
O4 Ni2 O1 98.18(11) 1_455 . ?
O1W Ni2 O1 92.77(18) . . ?
N2 Ni2 O1 164.90(12) . . ?
O4 Ni2 N1 93.51(11) 1_455 . ?
O1W Ni2 N1 171.74(16) . . ?
N2 Ni2 N1 79.55(12) . . ?
O1 Ni2 N1 92.18(12) . . ?
O4 Ni2 O2 160.22(12) 1_455 . ?
O1W Ni2 O2 86.66(13) . . ?
N2 Ni2 O2 104.84(12) . . ?
O1 Ni2 O2 62.19(11) . . ?
N1 Ni2 O2 89.81(11) . . ?
O4 Ni2 C19 129.17(13) 1_455 . ?
O1W Ni2 C19 89.50(16) . . ?
N2 Ni2 C19 135.59(13) . . ?
O1 Ni2 C19 31.04(12) . . ?
N1 Ni2 C19 91.34(12) . . ?
O2 Ni2 C19 31.15(12) . . ?
C1 N1 C5 118.0(3) . . ?
C1 N1 Ni2 128.5(2) . . ?
C5 N1 Ni2 113.2(2) . . ?
C7 N2 C6 118.0(4) . . ?
C7 N2 Ni2 127.7(4) . . ?
C6 N2 Ni2 114.3(2) . . ?
C11 N3 C18 116.7(4) . . ?
C12 N4 C13 117.1(4) . . ?
C47 N5 C51 118.1(3) . . ?
C47 N5 Ni1 128.8(2) . . ?
C51 N5 Ni1 113.1(2) . . ?
C53 N6 C52 118.7(4) . . ?
C53 N6 Ni1 127.2(3) . . ?
C52 N6 Ni1 114.1(2) . . ?
C57 N7 C60 116.8(5) . . ?
C58 N8 C59 116.4(4) . . ?

loop_
_geom_bond_atom_site_label_1
_geom_bond_atom_site_label_2
_geom_bond_distance
_geom_bond_site_symmetry_2
_geom_bond_publ_flag
C1 N1 1.323(5) . ?
C1 C2 1.385(6) . ?
C1 H1 0.9300 . ?
C2 C3 1.377(6) . ?
C2 H2 0.9300 . ?
C3 C4 1.400(5) . ?
C3 H3 0.9300 . ?
C4 C5 1.389(5) . ?
C4 C12 1.460(5) . ?
C5 N1 1.355(5) . ?
C5 C6 1.461(5) . ?
C6 N2 1.350(5) . ?
C6 C10 1.389(6) . ?
C7 N2 1.328(6) . ?
C7 C8 1.400(9) . ?
C7 H7 0.9300 . ?
C8 C9 1.348(9) . ?
C8 H8 0.9300 . ?
C9 C10 1.403(6) . ?
C9 H9 0.9300 . ?
C10 C11 1.450(7) . ?
C11 N3 1.334(5) . ?
C11 C12 1.427(6) . ?
C12 N4 1.325(5) . ?
C13 N4 1.349(6) . ?
C13 C14 1.410(8) . ?
C13 C18 1.428(8) . ?
C14 C15 1.377(9) . ?
C14 H14 0.9300 . ?
C15 C16 1.403(12) . ?
C15 H15 0.9300 . ?
C16 C17 1.323(12) . ?
C16 H16 0.9300 . ?
C17 C18 1.420(7) . ?
C17 H17 0.9300 . ?
C18 N3 1.344(8) . ?
C19 O1 1.258(5) . ?
C19 O2 1.264(5) . ?
C19 C20 1.487(6) . ?
C19 Ni2 2.440(4) . ?
C20 C25 1.391(5) . ?
C20 C21 1.391(6) . ?
C21 C22 1.376(6) . ?
C21 H21 0.9300 . ?
C22 C23 1.391(5) . ?
C22 H22 0.9300 . ?
C23 O5 1.367(5) . ?
C23 C24 1.387(6) . ?
C24 C25 1.394(6) . ?
C24 H24 0.9300 . ?
C25 H25 0.9300 . ?
C26 C27 1.367(7) . ?
C26 C31 1.380(6) . ?
C26 O5 1.396(5) . ?
C27 C28 1.370(6) . ?
C27 H27 0.9300 . ?
C28 C29 1.388(5) . ?
C28 H28 0.9300 . ?
C29 C30 1.381(5) . ?
C29 C32 1.495(5) . ?
C30 C31 1.378(6) . ?
C30 H30 0.9300 . ?
C31 H31 0.9300 . ?
C32 O3 1.238(5) . ?
C32 O4 1.240(4) . ?
C33 O6 1.251(4) . ?
C33 O7 1.252(5) . ?
C33 C34 1.497(5) . ?
C34 C39 1.379(5) . ?
C34 C35 1.382(5) . ?
C35 C36 1.385(6) . ?
C35 H35 0.9300 . ?
C36 C37 1.355(6) . ?
C36 H36 0.9300 . ?
C37 C38 1.370(6) . ?
C37 O8 1.398(4) . ?
C38 C39 1.392(6) . ?
C38 H38 0.9300 . ?
C39 H39 0.9300 . ?
C40 O8 1.374(5) . ?
C40 C41 1.375(6) . ?
C40 C46 1.393(5) . ?
C41 C42 1.384(5) . ?
C41 H41 0.9300 . ?
C42 C43 1.389(5) . ?
C42 H42 0.9300 . ?
C43 C45 1.384(6) . ?
C43 C44 1.491(5) . ?
C44 O10 1.255(4) . ?
C44 O9 1.274(5) . ?
C44 Ni1 2.443(4) 1_655 ?
C45 C46 1.376(6) . ?
C45 H45 0.9300 . ?
C46 H46 0.9300 . ?
C47 N5 1.329(5) . ?
C47 C48 1.390(5) . ?
C47 H47 0.9300 . ?
C48 C49 1.360(6) . ?
C48 H48 0.9300 . ?
C49 C50 1.406(6) . ?
C49 H49 0.9300 . ?
C50 C51 1.382(5) . ?
C50 C58 1.473(5) . ?
C51 N5 1.352(4) . ?
C51 C52 1.456(5) . ?
C52 N6 1.345(5) . ?
C52 C56 1.391(6) . ?
C53 N6 1.329(6) . ?
C53 C54 1.385(8) . ?
C53 H53 0.9300 . ?
C54 C55 1.357(9) . ?
C54 H54 0.9300 . ?
C55 C56 1.407(7) . ?
C55 H55 0.9300 . ?
C56 C57 1.451(7) . ?
C57 N7 1.328(5) . ?
C57 C58 1.428(6) . ?
C58 N8 1.325(6) . ?
C59 N8 1.370(6) . ?
C59 C62 1.405(8) . ?
C59 C60 1.432(8) . ?
C60 N7 1.330(7) . ?
C60 C61 1.435(7) . ?
C61 C64 1.350(11) . ?
C61 H61 0.9300 . ?
C62 C63 1.398(9) . ?
C62 H62 0.9300 . ?
C63 C64 1.377(11) . ?
C63 H63 0.9300 . ?
C64 H64 0.9300 . ?
O1 Ni2 2.073(3) . ?
O2 Ni2 2.160(3) . ?
O1W Ni2 2.064(3) . ?
O2W Ni1 2.067(3) . ?
O4 Ni2 2.027(3) 1_655 ?
O6 Ni1 2.040(3) . ?
O9 Ni1 2.132(3) 1_655 ?
O10 Ni1 2.105(3) 1_655 ?
Ni1 N6 2.060(3) . ?
Ni1 N5 2.082(3) . ?
Ni1 O10 2.105(3) 1_455 ?
Ni1 O9 2.132(3) 1_455 ?
Ni1 C44 2.443(4) 1_455 ?
Ni2 O4 2.027(3) 1_455 ?
Ni2 N2 2.069(4) . ?
Ni2 N1 2.080(3) . ?
